data_4113259
loop_
_publ_author_name
'Julie Lefebvre'
'Raymond J. Batchelor'
'Daniel B. Leznoff'

_publ_contact_author
;
 D. B. Leznoff
 Dept. of Chemistry, Simon Fraser University
 8888 University Drive
 Burnaby, B.C.
 Canada
 V5A 1S6
;
_publ_contact_author_email dleznoff@sfu.ca
_publ_contact_author_fax 604-291-3765
_publ_contact_author_phone 604-291-4887
_publ_section_title
;
 Cu[Au(CN)2]2(DMSO)2: Golden Polymorphs That Exhibit Vapochromic Behavior
;
_journal_name_full 'Journal of the American Chemical Society'
_journal_page_first 16117
_journal_page_last 16125
_journal_paper_doi 10.1021/ja049069n
_journal_volume 126
_journal_year 2004
_chemical_formula_moiety ' C7 H7 Au2 Cu1 N5 O1 '
_chemical_formula_sum 'C7 H7 Au2 Cu N5 O'
_chemical_formula_weight 634.65
_chemical_name_systematic
; 
? 
;
_space_group_IT_number 15
_symmetry_cell_setting monoclinic
_symmetry_space_group_name_Hall '-C 2yc'
_symmetry_space_group_name_H-M 'C 1 2/c 1'
_atom_sites_solution_hydrogens geom
_atom_sites_solution_primary direct
_cell_angle_alpha 90
_cell_angle_beta 96.064(3)
_cell_angle_gamma 90
_cell_formula_units_Z 8
_cell_length_a 12.8412(10)
_cell_length_b 14.5056(8)
_cell_length_c 13.9932(9)
_cell_measurement_reflns_used 2066
_cell_measurement_temperature 293
_cell_measurement_theta_max 72.1250
_cell_measurement_theta_min 4.6156
_cell_volume 2591.9(3)
_diffrn_ambient_temperature 293
_diffrn_measured_fraction_theta_full 0.927
_diffrn_measured_fraction_theta_max 0.855
_diffrn_measurement_details
;
scan:
    Number of images: 10
               Slice: 0.0000 - 180.0000
         Image width: 18.0000
            Exp time: 1700.0000
       Rotation axis: Omega
               Omega: 0.0000
                 Chi: 0.0000
                 Phi: 0.0000
                 XTD: 127.4000
              2theta: -0.0127
scan:
    Number of images: 10
               Slice: 0.0000 - 180.0000
         Image width: 18.0000
            Exp time: 1700.0000
       Rotation axis: Omega
               Omega: 0.0000
                 Chi: 45.0000
                 Phi: 0.0000
                 XTD: 127.4000
              2theta: -0.0127
scan:
    Number of images: 10
               Slice: 0.0000 - 180.0000
         Image width: 18.0000
            Exp time: 1700.0000
       Rotation axis: Omega
               Omega: 0.0000
                 Chi: 45.0000
                 Phi: 90.0000
                 XTD: 127.4000
              2theta: -0.0127
;
_diffrn_measurement_device_details
;
Crystal Goniometer
;
_diffrn_measurement_device_type 'Rigaku RAXIS-RAPID'
_diffrn_measurement_method dtprofit.ref
_diffrn_orient_matrix_type d*Trek
_diffrn_orient_matrix_UB_11 -0.0764
_diffrn_orient_matrix_UB_12 0.0168
_diffrn_orient_matrix_UB_13 -0.0045
_diffrn_orient_matrix_UB_21 0.0132
_diffrn_orient_matrix_UB_22 0.0651
_diffrn_orient_matrix_UB_23 0.0185
_diffrn_orient_matrix_UB_31 0.0006
_diffrn_orient_matrix_UB_32 0.0195
_diffrn_orient_matrix_UB_33 -0.0692
_diffrn_radiation_monochromator 'Graphite Monochromator'
_diffrn_radiation_source 'Sealed Tube'
_diffrn_radiation_type 'Cu K\a'
_diffrn_radiation_wavelength 1.54180
_diffrn_reflns_av_R_equivalents 0.06
_diffrn_reflns_av_sigmaI/netI 0.1190
_diffrn_reflns_limit_h_max 9
_diffrn_reflns_limit_h_min -13
_diffrn_reflns_limit_k_max 17
_diffrn_reflns_limit_k_min -17
_diffrn_reflns_limit_l_max 17
_diffrn_reflns_limit_l_min -16
_diffrn_reflns_number 8648
_diffrn_reflns_reduction_process 'Lp corrections applied'
_diffrn_reflns_theta_full 54.008
_diffrn_reflns_theta_max 72.011
_diffrn_reflns_theta_min 4.613
_diffrn_source_current 42.0000
_diffrn_source_power 1.9320
_diffrn_source_voltage 46.0000
_diffrn_standards_decay_% 0.00
_diffrn_standards_interval_count 0
_diffrn_standards_interval_time 0
_diffrn_standards_number 0
_exptl_absorpt_coefficient_mu 43.542
_exptl_absorpt_correction_T_max 0.0199
_exptl_absorpt_correction_T_min 0.0070
_exptl_absorpt_correction_type numerical
_exptl_crystal_colour 'green '
_exptl_crystal_density_diffrn 3.253
_exptl_crystal_description 'needle '
_exptl_crystal_F_000 2232
_exptl_crystal_size_max 0.15
_exptl_crystal_size_mid 0.09
_exptl_crystal_size_min 0.09
_refine_diff_density_max 0.93
_refine_diff_density_min -1.12
_refine_ls_extinction_coef 6.1(4)
_refine_ls_extinction_method 'Larson 1970 Crystallographic Computing eq 22'
_refine_ls_goodness_of_fit_ref 0.9297
_refine_ls_hydrogen_treatment mixed
_refine_ls_matrix_type full
_refine_ls_number_parameters 148
_refine_ls_number_reflns 1538
_refine_ls_number_restraints 0
_refine_ls_R_factor_all 0.0614
_refine_ls_R_factor_gt 0.0315
_refine_ls_shift/su_max 0.000617
_refine_ls_structure_factor_coef F
_refine_ls_weighting_details
;
 p=P(6)*max(Fo^2^,0) + (1-P(6))Fc^2^ 
 Method = SHELXL 97 (Sheldrick, 1997) 
 W = 1. / [sigma^2^(F*)+(P(1)p)^2^+P(2)p+P(4)+P(5)Sin(theta) ] 
 P(i) are: 
 0.00 0.00 0.00 0.00 0.00 0.333 
;
_refine_ls_weighting_scheme calc
_refine_ls_wR_factor_all 0.0882
_refine_ls_wR_factor_gt 0.0456
_refine_ls_wR_factor_ref 0.0456
_reflns_limit_h_max 13
_reflns_limit_h_min -13
_reflns_limit_k_max 17
_reflns_limit_k_min 0
_reflns_limit_l_max 17
_reflns_limit_l_min 0
_reflns_number_gt 1538
_reflns_number_total 2179
_reflns_threshold_expression I>3.00u(I)
_cod_data_source_file ja049069nsi20040810_080818_1.cif
_cod_data_source_block CuDMF
_cod_original_sg_symbol_H-M 'C 1 2/c 1 '
_cod_original_formula_sum ' C7 H7 Au2 Cu1 N5 O1 '
_cod_database_code 4113259

loop_
_symmetry_equiv_pos_as_xyz
x,y,z
-x,-y,-z
x+1/2,y+1/2,z
-x+1/2,-y+1/2,-z
-x,y,-z+1/2
x,-y,z+1/2
-x+1/2,y+1/2,-z+1/2
x+1/2,-y+1/2,z+1/2

loop_
_atom_site_label
_atom_site_type_symbol
_atom_site_fract_x
_atom_site_fract_y
_atom_site_fract_z
_atom_site_U_iso_or_equiv
_atom_site_occupancy
_atom_site_adp_type
_atom_site_refinement_flags_posn
Au1 Au -0.38582(5) 0.02052(4) 0.70548(4) 0.0331 1.0000 Uani .
Au2 Au -0.37817(5) -0.51955(4) 0.24851(4) 0.0346 1.0000 Uani .
Cu1 Cu -0.40687(15) -0.25013(11) 0.47374(12) 0.0243 1.0000 Uani .
O1 O -0.5767(9) -0.2616(7) 0.4329(9) 0.0562 1.0000 Uani .
N1 N -0.3810(9) 0.1702(7) 0.8660(8) 0.0334 1.0000 Uani .
N2 N -0.4082(10) -0.1401(7) 0.5586(8) 0.0375 1.0000 Uani .
N3 N -0.3769(10) -0.3570(7) 0.3953(8) 0.0348 1.0000 Uani .
N4 N -0.3972(9) -0.6692(7) 0.0886(8) 0.0331 1.0000 Uani .
N5 N -0.7304(12) -0.3402(9) 0.4185(10) 0.0510 1.0000 Uani .
C1 C -0.3779(11) 0.1153(10) 0.8054(10) 0.0347 1.0000 Uani .
C2 C -0.3987(13) -0.0798(10) 0.6116(11) 0.0435 1.0000 Uani .
C3 C -0.3732(12) -0.4197(10) 0.3437(10) 0.0402 1.0000 Uani .
C4 C -0.3926(13) -0.6141(10) 0.1479(11) 0.0448 1.0000 Uani .
C5 C -0.6315(15) -0.3236(10) 0.4552(11) 0.0459 1.0000 Uani .
C6 C -0.7852(15) -0.4153(11) 0.4559(14) 0.0716 1.0000 Uani .
C7 C -0.7806(15) -0.2846(13) 0.3430(14) 0.0685 1.0000 Uani .
H51 H -0.6018(15) -0.3648(10) 0.5034(11) 0.12(9) 1.0000 Uiso R
H61 H -0.8540(15) -0.4187(11) 0.4235(14) 0.22(7) 1.0000 Uiso R
H62 H -0.7891(15) -0.4062(11) 0.5227(14) 0.22(7) 1.0000 Uiso R
H63 H -0.7489(15) -0.4711(11) 0.4464(14) 0.22(7) 1.0000 Uiso R
H71 H -0.8500(15) -0.3061(13) 0.3264(14) 0.22(7) 1.0000 Uiso R
H72 H -0.7825(15) -0.2222(13) 0.3633(14) 0.22(7) 1.0000 Uiso R
H73 H -0.7424(15) -0.2888(13) 0.2885(14) 0.22(7) 1.0000 Uiso R

loop_
_atom_site_aniso_label
_atom_site_aniso_U_11
_atom_site_aniso_U_22
_atom_site_aniso_U_33
_atom_site_aniso_U_23
_atom_site_aniso_U_13
_atom_site_aniso_U_12
Au1 0.0495(5) 0.0232(3) 0.0275(3) -0.0109(2) 0.0081(3) -0.0001(2)
Au2 0.0468(5) 0.0266(3) 0.0311(3) -0.0138(2) 0.0074(3) 0.0003(2)
Cu1 0.0427(13) 0.0140(7) 0.0167(8) -0.0003(7) 0.0056(8) 0.0002(8)
O1 0.061(8) 0.044(7) 0.065(8) -0.004(6) 0.012(6) -0.019(6)
N1 0.048(8) 0.026(6) 0.029(6) -0.001(5) 0.013(6) 0.001(5)
N2 0.056(9) 0.022(6) 0.037(7) -0.006(5) 0.018(6) -0.006(5)
N3 0.054(8) 0.027(6) 0.026(6) -0.007(5) 0.012(6) 0.003(5)
N4 0.047(8) 0.018(5) 0.034(6) -0.009(5) 0.004(6) 0.002(5)
N5 0.059(10) 0.038(7) 0.056(9) -0.014(6) 0.003(7) -0.019(7)
C1 0.030(10) 0.043(8) 0.031(7) -0.009(6) 0.000(7) -0.004(6)
C2 0.052(11) 0.040(9) 0.039(8) -0.007(7) 0.004(8) -0.001(7)
C3 0.056(11) 0.038(8) 0.027(7) 0.007(6) 0.005(7) 0.010(7)
C4 0.067(12) 0.031(8) 0.038(8) -0.004(7) 0.010(8) 0.013(7)
C5 0.077(13) 0.033(8) 0.029(7) -0.004(6) 0.010(8) -0.001(8)
C6 0.100(16) 0.042(10) 0.074(13) -0.009(9) 0.016(12) -0.044(10)
C7 0.072(15) 0.073(13) 0.063(13) 0.008(10) 0.015(11) 0.001(11)

loop_
_atom_type_symbol
_atom_type_scat_dispersion_real
_atom_type_scat_dispersion_imag
_atom_type_scat_Cromer_Mann_a1
_atom_type_scat_Cromer_Mann_b1
_atom_type_scat_Cromer_Mann_a2
_atom_type_scat_Cromer_Mann_b2
_atom_type_scat_Cromer_Mann_a3
_atom_type_scat_Cromer_Mann_b3
_atom_type_scat_Cromer_Mann_a4
_atom_type_scat_Cromer_Mann_b4
_atom_type_scat_Cromer_Mann_c
_atom_type_scat_source
'C   ' 0.0181 0.0091 2.3100 20.8439 1.0200 10.2075 1.5886 0.5687 0.8650 51.6512 0.2156 International_Tables_Vol_IV_Table_2.2B
'H   ' 0.0000 0.0000 0.4930 10.5109 0.3229 26.1257 0.1402 3.1424 0.0408 57.7998 0.0030 International_Tables_Vol_IV_Table_2.2B
'Au  ' -4.4197 7.2980 16.8819 0.4611 18.5913 8.6216 25.5582 1.4826 5.8600 36.3956 12.0658 International_Tables_Vol_IV_Table_2.2B
'Cu  ' -1.9646 0.5888 13.3380 3.5828 7.1676 0.2470 5.6158 11.3966 1.6735 64.8126 1.1910 International_Tables_Vol_IV_Table_2.2B
'N   ' 0.0311 0.0180 12.2126 0.0057 3.1322 9.8933 2.0125 28.9975 1.1663 0.5826 -11.5290 International_Tables_Vol_IV_Table_2.2B
'O   ' 0.0492 0.0322 3.0485 13.2771 2.2868 5.7011 1.5463 0.3239 0.8670 32.9089 0.2508 International_Tables_Vol_IV_Table_2.2B

loop_
_geom_angle_atom_site_label_1
_geom_angle_site_symmetry_1
_geom_angle_atom_site_label_2
_geom_angle_atom_site_label_3
_geom_angle_site_symmetry_3
_geom_angle
_geom_angle_publ_flag
C2 . Au1 C1 . 176.0(6) yes
C2 . Au1 Au1 5_456 103.8(5) yes
C1 . Au1 Au1 5_456 73.2(4) yes
Au2 5_455 Au2 C4 . 89.5(5) yes
Au2 5_455 Au2 C3 . 87.3(5) yes
C4 . Au2 C3 . 175.4(6) yes
N3 . Cu1 N2 . 169.2(5) yes
N3 . Cu1 O1 . 92.4(5) yes
N2 . Cu1 O1 . 98.3(5) yes
N3 . Cu1 N1 6_554 88.7(5) yes
N2 . Cu1 N1 6_554 89.8(4) yes
O1 . Cu1 N1 6_554 95.1(5) yes
N3 . Cu1 N4 6_545 89.3(5) yes
N2 . Cu1 N4 6_545 89.6(5) yes
O1 . Cu1 N4 6_545 98.1(5) yes
N1 6_554 Cu1 N4 6_545 166.7(5) yes
C5 . O1 Cu1 . 125.4(13) yes
C1 . N1 Cu1 6_555 170.1(12) yes
C2 . N2 Cu1 . 172.7(14) yes
C3 . N3 Cu1 . 170.8(13) yes
C4 . N4 Cu1 6_544 172.1(12) yes
C7 . N5 C6 . 120.1(16) yes
C7 . N5 C5 . 121.1(14) yes
C6 . N5 C5 . 118.8(16) yes
Au1 . C1 N1 . 174.9(13) yes
Au1 . C2 N2 . 177.8(14) yes
Au2 . C3 N3 . 174.3(13) yes
Au2 . C4 N4 . 177.5(16) yes
H51 . C5 O1 . 116.873 no
H51 . C5 N5 . 116.851 no
O1 . C5 N5 . 126.3(17) yes
H63 . C6 H62 . 109.476 no
H63 . C6 H61 . 109.476 no
H62 . C6 H61 . 109.476 no
H63 . C6 N5 . 109.315 no
H62 . C6 N5 . 109.507 no
H61 . C6 N5 . 109.577 no
H73 . C7 H72 . 109.476 no
H73 . C7 H71 . 109.476 no
H72 . C7 H71 . 109.476 no
H73 . C7 N5 . 109.084 no
H72 . C7 N5 . 109.912 no
H71 . C7 N5 . 109.403 no

loop_
_geom_bond_atom_site_label_1
_geom_bond_atom_site_label_2
_geom_bond_site_symmetry_2
_geom_bond_distance
_geom_bond_publ_flag
Au1 C2 . 1.956(15) yes
Au1 C1 . 1.956(13) yes
Au1 Au1 5_456 3.3050(12) yes
Au2 Au2 5_455 3.1335(13) yes
Au2 C4 . 1.961(15) yes
Au2 C3 . 1.965(15) yes
Cu1 N3 . 1.961(10) yes
Cu1 N2 . 1.990(11) yes
Cu1 O1 . 2.202(12) yes
Cu1 N1 6_554 1.958(10) yes
Cu1 N4 6_545 1.982(10) yes
O1 C5 . 1.202(17) yes
N1 C1 . 1.167(17) yes
N2 C2 . 1.145(18) yes
N3 C3 . 1.165(17) yes
N4 C4 . 1.148(17) yes
N5 C7 . 1.43(2) yes
N5 C6 . 1.425(19) yes
N5 C5 . 1.34(2) yes
C5 H51 . 0.950 no
C6 H63 . 0.950 no
C6 H62 . 0.950 no
C6 H61 . 0.950 no
C7 H73 . 0.950 no
C7 H72 . 0.950 no
C7 H71 . 0.950 no
